data_2100690
loop_
_publ_author_name
'L. Bindi'
'M. Dusek'
'V. Petricek'
'P. Bonazzi'

_publ_section_title
;
 Superspace-symmetry determination and multidimensional refinement of
 the incommensurately modulated structure of natural fresnoite
;
_journal_coeditor_code CK5019
_journal_issue 6
_journal_name_full 'Acta Crystallographica Section B'
_journal_page_first 1031
_journal_page_last 1037
_journal_paper_doi 10.1107/S0108768106030059
_journal_volume 62
_journal_year 2006
_chemical_formula_sum 'Ba2 O8 Si2 Ti'
_chemical_formula_weight 506.7
_chemical_name_systematic ' ?'
_symmetry_cell_setting tetragonal
_symmetry_space_group_name_H-M X4bm
_cell_angle_alpha 90
_cell_angle_beta 90
_cell_angle_gamma 90
_cell_formula_units_Z 4
_cell_length_a 8.5353
_cell_length_b 8.5353
_cell_length_c 10.4128
_cell_measurement_reflns_used 20966
_cell_measurement_temperature 110
_cell_measurement_theta_max 36.15
_cell_measurement_theta_min 3.16
_cell_modulation_dimension 2
_cell_volume 758.586
_computing_cell_refinement 'CrysalisPro RED (Oxford diffraction, 2005)'
_computing_data_collection 'CrysalisPro CCD (Oxford diffraction, 2005)'
_computing_data_reduction 'CrysalisPro RED (Oxford diffraction, 2005)'
_computing_publication_material '(Jana2000; Petricek, Dusek and Palatinus, 2000)'
_computing_structure_refinement '(Jana2000; Petricek, Dusek and Palatinus, 2000)'
_computing_structure_solution 'SIR2002 (Burla et al., 2003)'
_diffrn_ambient_temperature 110
_diffrn_detector_area_resol_mean 8.3438
_diffrn_measured_fraction_theta_full 0.95
_diffrn_measured_fraction_theta_max 36.15
_diffrn_measurement_device_type 'O110rd Diffraction CCD'
_diffrn_measurement_method 'Rotation method data acquisition using \w scans'
_diffrn_radiation_monochromator graphite
_diffrn_radiation_source 'X-ray tube'
_diffrn_radiation_type 'Mo K\a'
_diffrn_radiation_wavelength 0.71069
_diffrn_reflns_av_R_equivalents 0.0296
_diffrn_reflns_av_sigmaI/netI 0.0064
_diffrn_reflns_limit_h_max 12
_diffrn_reflns_limit_h_min -12
_diffrn_reflns_limit_index_m_1_max 1
_diffrn_reflns_limit_index_m_1_min -1
_diffrn_reflns_limit_index_m_2_max 1
_diffrn_reflns_limit_index_m_2_min -1
_diffrn_reflns_limit_k_max 13
_diffrn_reflns_limit_k_min -13
_diffrn_reflns_limit_l_max 14
_diffrn_reflns_limit_l_min -14
_diffrn_reflns_number 43094
_diffrn_reflns_theta_full 28.61
_diffrn_reflns_theta_max 36.15
_diffrn_reflns_theta_min 2.57
_exptl_absorpt_coefficient_mu 11.67
_exptl_absorpt_correction_T_max 0.520
_exptl_absorpt_correction_T_min 0.314
_exptl_absorpt_correction_type gaussian
_exptl_absorpt_process_details '(Jana2000; Petricek, Dusek & Palatinus, 2000)'
_exptl_crystal_colour yellow
_exptl_crystal_density_diffrn 4.4354
_exptl_crystal_description irregular
_exptl_crystal_F_000 904
_exptl_crystal_size_max 0.0913
_exptl_crystal_size_mid 0.0566
_exptl_crystal_size_min 0.0300
_refine_diff_density_max 0.27
_refine_diff_density_min -0.32
_refine_ls_abs_structure_details
;
The absolute configuration was determined by the refinement of the twin
fraction (Flack, 1983)  of two domains related by the
inversion center in the refinement program Jana2000
(Petricek and Dusek, 2000).
;
_refine_ls_abs_structure_Flack 0.932(9)
_refine_ls_extinction_method none
_refine_ls_goodness_of_fit_ref 0.94
_refine_ls_number_parameters 259
_refine_ls_number_reflns 3452
_refine_ls_R_factor_all 0.0173
_refine_ls_R_factor_gt 0.0123
_refine_ls_shift/su_max 0.0276
_refine_ls_shift/su_mean 0.0030
_refine_ls_structure_factor_coef F
_refine_ls_weighting_details w=1/(\s^2^(F)+0.0001F^2^)
_refine_ls_weighting_scheme sigma
_refine_ls_wR_factor_gt 0.0173
_refine_ls_wR_factor_ref 0.0179
_reflns_number_gt 2554
_reflns_number_total 3452
_reflns_threshold_expression I>3\s(I)
_cod_data_source_file ck5019.cif
_cod_data_source_block I
_cod_depositor_comments
;
The following automatic conversions were performed:
'_exptl_absorpt_correction_type' value 'Gaussian' changed to 'gaussian'
according to '/home/saulius/struct/CIF-dictionaries/cif_core.dic'
dictionary named 'cif_core.dic' version 2.4.1 from 2010-06-29.

Automatic conversion script
Id: cif_fix_enum 1527 2010-12-29 10:47:43Z saulius 

The following automatic conversions were performed:

'_exptl_absorpt_correction_type' value 'Gaussian' changed to
'gaussian' according to
/home/saulius/struct/CIF-dictionaries/cif_core.dic dictionary named
'cif_core.dic' version 2.4.1 from 2010-06-29.

Automatic conversion script
Id: cif_fix_values 1715 2011-07-08 13:25:40Z adriana 
;
_cod_original_cell_volume 758.5865
_cod_original_formula_sum 'Ba2 O8 Si2 Ti1'
_cod_database_code 2100690

loop_
_space_group_symop_ssg_id
_space_group_symop_ssg_operation_algebraic
1 x1,x2,x3,x4,x5
2 -x2,x1,x3,-x5,x4
3 1/2-x1,1/2+x2,x3,1/2+x5,1/2+x4
4 -x1,-x2,x3,-x4,-x5
5 1/2-x2,1/2-x1,x3,1/2-x4,1/2+x5
6 x2,-x1,x3,x5,-x4
7 1/2+x1,1/2-x2,x3,1/2-x5,1/2-x4
8 1/2+x2,1/2+x1,x3,1/2+x4,1/2-x5
9 x1,x2,1/2+x3,1/2+x4,1/2+x5
10 -x2,x1,1/2+x3,1/2-x5,1/2+x4
11 1/2-x1,1/2+x2,1/2+x3,x5,x4
12 -x1,-x2,1/2+x3,1/2-x4,1/2-x5
13 1/2-x2,1/2-x1,1/2+x3,-x4,x5
14 x2,-x1,1/2+x3,1/2+x5,1/2-x4
15 1/2+x1,1/2-x2,1/2+x3,-x5,-x4
16 1/2+x2,1/2+x1,1/2+x3,x4,-x5

loop_
_atom_site_type_symbol
_atom_site_label
_atom_site_fract_x
_atom_site_fract_y
_atom_site_fract_z
_atom_site_U_iso_or_equiv
_atom_site_adp_type
_atom_site_calc_flag
_atom_site_occupancy
Ba Ba1 0.327017(7) -0.827017(7) 0 0.00593(3) Uani d 1
Ti Ti1 0 0 0.26787(5) 0.00429(13) Uani d 1
Si Si1 0.12809(4) -0.62809(4) 0.25638(7) 0.00478(9) Uani d 1
O O1 0 -0.5 0.3150(2) 0.0108(4) Uani d 1
O O2 0.12591(12) -0.62591(12) 0.10297(15) 0.0063(3) Uani d 1
O O3 0.29256(12) -0.57809(10) 0.32144(11) 0.0109(2) Uani d 1
O O4 0 0 0.1049(2) 0.0100(4) Uani d 1

loop_
_atom_site_aniso_label
_atom_site_aniso_U_11
_atom_site_aniso_U_22
_atom_site_aniso_U_33
_atom_site_aniso_U_12
_atom_site_aniso_U_13
_atom_site_aniso_U_23
_atom_site_aniso_type_symbol
Ba1 0.00617(5) 0.00617(5) 0.00544(7) 0.00286(3) -0.00014(4) 0.00014(4) Ba
Ti1 0.00301(13) 0.00301(13) 0.0068(3) 0 0 0 Ti
Si1 0.00484(12) 0.00484(12) 0.0047(2) -0.00072(18) 0.00021(17) -0.00021(17) Si
O1 0.0112(5) 0.0112(5) 0.0099(9) 0.0053(6) 0 0 O
O2 0.0064(4) 0.0064(4) 0.0061(7) -0.0001(5) 0.0008(4) -0.0008(4) O
O3 0.0073(4) 0.0139(4) 0.0115(5) -0.0040(3) -0.0012(4) 0.0034(3) O
O4 0.0085(6) 0.0085(6) 0.0129(10) 0 0 0 O

loop_
_atom_site_displace_Fourier_atom_site_label
_atom_site_displace_Fourier_axis
_atom_site_displace_Fourier_wave_vector_seq_id
_atom_site_displace_Fourier_param_cos
_atom_site_displace_Fourier_param_sin
Ba1 x 1 0.004593(7) -0.002181(6)
Ba1 y 1 0.004593(7) 0.002181(6)
Ba1 z 1 0 0.004687(8)
Ba1 x 2 0.003944(7) 0.002150(6)
Ba1 y 2 0.003944(7) 0.002150(6)
Ba1 z 2 0 0
Ba1 x 3 -0.001342(8) 0.002055(7)
Ba1 y 3 -0.000531(10) 0.001679(8)
Ba1 z 3 0.000348(16) -0.000221(15)
Ba1 x 4 0.000531(10) -0.001679(8)
Ba1 y 4 0.001342(8) -0.002055(7)
Ba1 z 4 0.000348(16) -0.000221(15)
Ti1 x 1 0 0.00503(3)
Ti1 y 1 0 0.00622(3)
Ti1 z 1 0.00236(3) 0
Ti1 x 2 0 -0.00622(3)
Ti1 y 2 0 0.00503(3)
Ti1 z 2 0.00236(3) 0
Ti1 x 3 0 0.00013(3)
Ti1 y 3 0 0.00022(4)
Ti1 z 3 -0.00172(6) 0
Ti1 x 4 0 -0.00022(4)
Ti1 y 4 0 0.00013(3)
Ti1 z 4 -0.00172(6) 0
Si1 x 1 -0.00481(4) -0.00718(3)
Si1 y 1 -0.00481(4) 0.00718(3)
Si1 z 1 0 0.00148(4)
Si1 x 2 -0.00070(3) 0.00235(3)
Si1 y 2 -0.00070(3) 0.00235(3)
Si1 z 2 0 0
Si1 x 3 -0.00017(4) 0.00017(4)
Si1 y 3 -0.00041(4) -0.00043(4)
Si1 z 3 -0.00095(8) -0.00090(7)
Si1 x 4 0.00041(4) 0.00043(4)
Si1 y 4 0.00017(4) -0.00017(4)
Si1 z 4 -0.00095(8) -0.00090(7)
O1 x 1 0 -0.00807(11)
O1 y 1 0 0.00807(11)
O1 z 1 0 0
O1 x 2 0 0.01867(14)
O1 y 2 0 0.01867(14)
O1 z 2 0 0
O1 x 3 0 -0.00020(17)
O1 y 3 0 -0.00307(18)
O1 z 3 0.00008(16) 0
O1 x 4 0 0.00307(18)
O1 y 4 0 0.00020(17)
O1 z 4 0.00008(16) 0
O2 x 1 -0.00530(7) -0.00416(7)
O2 y 1 -0.00530(7) 0.00416(7)
O2 z 1 0 0.00150(8)
O2 x 2 -0.00276(7) 0.00077(7)
O2 y 2 -0.00276(7) 0.00077(7)
O2 z 2 0 0
O2 x 3 -0.00163(12) -0.00031(10)
O2 y 3 0.00030(11) 0.00169(12)
O2 z 3 -0.00098(11) -0.00094(10)
O2 x 4 -0.00030(11) -0.00169(12)
O2 y 4 0.00163(12) 0.00031(10)
O2 z 4 -0.00098(11) -0.00094(10)
O3 x 1 0.00197(8) -0.00824(8)
O3 y 1 -0.01675(9) 0.00324(8)
O3 z 1 -0.00271(6) 0.00166(6)
O3 x 2 0.00557(7) 0.00717(8)
O3 y 2 -0.01522(8) -0.01165(9)
O3 z 2 -0.00296(6) -0.00103(6)
O3 x 3 0.00084(13) -0.00061(11)
O3 y 3 -0.00237(13) 0.00047(11)
O3 z 3 -0.00255(11) -0.00128(11)
O3 x 4 0.00156(11) 0.00101(14)
O3 y 4 -0.00169(12) -0.00184(13)
O3 z 4 -0.00237(12) -0.00196(11)
O4 x 1 0 0.00645(11)
O4 y 1 0 0.00845(12)
O4 z 1 0.00272(9) 0
O4 x 2 0 -0.00845(12)
O4 y 2 0 0.00645(11)
O4 z 2 0.00272(9) 0
O4 x 3 0 -0.00198(16)
O4 y 3 0 0.00097(17)
O4 z 3 -0.00165(16) 0
O4 x 4 0 -0.00097(17)
O4 y 4 0 -0.00198(16)
O4 z 4 -0.00165(16) 0

loop_
_atom_site_Fourier_wave_vector_seq_id
_atom_site_Fourier_wave_vector_x
_atom_site_Fourier_wave_vector_z
1 0.30200 0.00000
2 -0.30200 0.00000
3 0.00000 0.00000
4 -0.60400 0.00000

loop_
_atom_site_U_Fourier_atom_site_label
_atom_site_U_Fourier_tens_elem
_atom_site_U_Fourier_wave_vector_seq_id
_atom_site_U_Fourier_param_cos
_atom_site_U_Fourier_param_sin
Ba1 U11 1 -0.00032(3) 0.00180(2)
Ba1 U22 1 0.00032(3) 0.00180(2)
Ba1 U33 1 0 0.0011(2)
Ba1 U12 1 0 0.00180(3)
Ba1 U13 1 0.00039(10) -0.00025(5)
Ba1 U23 1 0.00039(10) 0.00025(5)
Ba1 U11 2 -0.00068(3) 0.00006(3)
Ba1 U22 2 0.00068(3) -0.00006(3)
Ba1 U33 2 0 0
Ba1 U12 2 0 0
Ba1 U13 2 0.00090(9) 0.00000(5)
Ba1 U23 2 0.00090(9) 0.00000(5)
Ba1 U11 3 0.00013(4) -0.00039(4)
Ba1 U22 3 0.00012(3) 0.00019(4)
Ba1 U33 3 -0.00002(6) -0.00006(6)
Ba1 U12 3 0.00008(3) -0.00008(3)
Ba1 U13 3 -0.00024(8) 0.00044(9)
Ba1 U23 3 -0.00011(6) 0.00046(8)
Ba1 U11 4 0.00012(3) 0.00019(4)
Ba1 U22 4 0.00013(4) -0.00039(4)
Ba1 U33 4 -0.00002(6) -0.00006(6)
Ba1 U12 4 0.00008(3) -0.00008(3)
Ba1 U13 4 0.00011(6) -0.00046(8)
Ba1 U23 4 0.00024(8) -0.00044(9)
Ti1 U11 1 0.00033(13) 0
Ti1 U22 1 -0.00005(14) 0
Ti1 U33 1 -0.00042(19) 0
Ti1 U12 1 -0.00012(10) 0
Ti1 U13 1 0 0.00057(14)
Ti1 U23 1 0 0.00060(16)
Ti1 U11 2 -0.00005(14) 0
Ti1 U22 2 0.00033(13) 0
Ti1 U33 2 -0.00042(19) 0
Ti1 U12 2 0.00012(10) 0
Ti1 U13 2 0 -0.00060(16)
Ti1 U23 2 0 0.00057(14)
Ti1 U11 3 0.00052(13) 0
Ti1 U22 3 -0.00017(15) 0
Ti1 U33 3 -0.0002(3) 0
Ti1 U12 3 0.00005(12) 0
Ti1 U13 3 0 0.0005(2)
Ti1 U23 3 0 -0.0001(2)
Ti1 U11 4 -0.00017(15) 0
Ti1 U22 4 0.00052(13) 0
Ti1 U33 4 -0.0002(3) 0
Ti1 U12 4 -0.00005(12) 0
Ti1 U13 4 0 0.0001(2)
Ti1 U23 4 0 0.0005(2)
Si1 U11 1 0.00057(17) 0.00020(14)
Si1 U22 1 -0.00057(17) 0.00020(14)
Si1 U33 1 0 0.00068(17)
Si1 U12 1 0 0.00030(18)
Si1 U13 1 -0.00010(14) -0.00077(18)
Si1 U23 1 -0.00010(14) 0.00077(18)
Si1 U11 2 -0.00015(17) -0.00013(17)
Si1 U22 2 0.00015(17) 0.00013(17)
Si1 U33 2 0 0
Si1 U12 2 0 0
Si1 U13 2 0.00005(10) 0.00035(11)
Si1 U23 2 0.00005(10) 0.00035(11)
Si1 U11 3 0.00033(15) -0.00019(13)
Si1 U22 3 -0.00043(17) 0.00018(17)
Si1 U33 3 0.0000(2) 0.0001(2)
Si1 U12 3 0.00018(13) -0.00008(14)
Si1 U13 3 -0.0001(3) -0.0001(3)
Si1 U23 3 -0.0002(3) -0.0005(3)
Si1 U11 4 -0.00043(17) 0.00018(17)
Si1 U22 4 0.00033(15) -0.00019(13)
Si1 U33 4 0.0000(2) 0.0001(2)
Si1 U12 4 0.00018(13) -0.00008(14)
Si1 U13 4 0.0002(3) 0.0005(3)
Si1 U23 4 0.0001(3) 0.0001(3)
O1 U11 1 0.0019(6) 0
O1 U22 1 -0.0019(6) 0
O1 U33 1 0 0
O1 U12 1 0 0
O1 U13 1 0 -0.0003(4)
O1 U23 1 0 0.0003(4)
O1 U11 2 0.0022(6) 0
O1 U22 2 -0.0022(6) 0
O1 U33 2 0 0
O1 U12 2 0 0
O1 U13 2 0 -0.0025(7)
O1 U23 2 0 -0.0025(7)
O1 U11 3 0.0004(7) 0
O1 U22 3 -0.0009(8) 0
O1 U33 3 0.0011(10) 0
O1 U12 3 -0.0012(7) 0
O1 U13 3 0 -0.0003(6)
O1 U23 3 0 -0.0001(7)
O1 U11 4 -0.0009(8) 0
O1 U22 4 0.0004(7) 0
O1 U33 4 0.0011(10) 0
O1 U12 4 -0.0012(7) 0
O1 U13 4 0 0.0001(7)
O1 U23 4 0 0.0003(6)
O2 U11 1 -0.0004(4) -0.0003(3)
O2 U22 1 0.0004(4) -0.0003(3)
O2 U33 1 0 0.0008(4)
O2 U12 1 0 0.0003(3)
O2 U13 1 0.0000(3) -0.0009(2)
O2 U23 1 0.0000(3) 0.0009(2)
O2 U11 2 0.0004(4) 0.0002(4)
O2 U22 2 -0.0004(4) -0.0002(4)
O2 U33 2 0 0
O2 U12 2 0 0
O2 U13 2 0.0000(3) 0.0007(2)
O2 U23 2 0.0000(3) 0.0007(2)
O2 U11 3 0.0005(5) -0.0006(4)
O2 U22 3 -0.0017(5) 0.0007(5)
O2 U33 3 0.0008(7) 0.0004(6)
O2 U12 3 0.0004(4) -0.0004(4)
O2 U13 3 -0.0006(5) 0.0003(4)
O2 U23 3 0.0002(4) -0.0003(5)
O2 U11 4 -0.0017(5) 0.0007(5)
O2 U22 4 0.0005(5) -0.0006(4)
O2 U33 4 0.0008(7) 0.0004(6)
O2 U12 4 0.0004(4) -0.0004(4)
O2 U13 4 -0.0002(4) 0.0003(5)
O2 U23 4 0.0006(5) -0.0003(4)
O3 U11 1 0.0010(3) -0.0003(4)
O3 U22 1 0.0022(5) -0.0013(4)
O3 U33 1 0.0017(4) 0.0005(4)
O3 U12 1 -0.0016(3) 0.0009(3)
O3 U13 1 -0.0012(3) 0.0000(3)
O3 U23 1 0.0030(5) 0.0002(3)
O3 U11 2 0.0000(4) -0.0006(4)
O3 U22 2 0.0034(5) 0.0003(4)
O3 U33 2 0.0025(4) 0.0007(4)
O3 U12 2 -0.0016(3) 0.0009(3)
O3 U13 2 -0.0017(3) 0.0002(3)
O3 U23 2 0.0047(5) 0.0013(4)
O3 U11 3 0.0005(4) -0.0008(5)
O3 U22 3 0.0024(6) 0.0023(6)
O3 U33 3 0.0016(7) -0.0002(7)
O3 U12 3 -0.0001(5) -0.0001(5)
O3 U13 3 -0.0008(5) -0.0004(4)
O3 U23 3 -0.0001(5) 0.0007(4)
O3 U11 4 0.0000(6) -0.0004(5)
O3 U22 4 0.0011(6) 0.0021(5)
O3 U33 4 0.0024(7) 0.0004(7)
O3 U12 4 0.0006(4) -0.0009(5)
O3 U13 4 -0.0003(5) 0.0006(5)
O3 U23 4 0.0008(4) -0.0006(5)
O4 U11 1 0.0016(5) 0
O4 U22 1 0.0013(5) 0
O4 U33 1 -0.0001(5) 0
O4 U12 1 -0.0001(4) 0
O4 U13 1 0 0.0014(4)
O4 U23 1 0 0.0025(4)
O4 U11 2 0.0013(5) 0
O4 U22 2 0.0016(5) 0
O4 U33 2 -0.0001(5) 0
O4 U12 2 0.0001(4) 0
O4 U13 2 0 -0.0025(4)
O4 U23 2 0 0.0014(4)
O4 U11 3 0.0011(7) 0
O4 U22 3 -0.0007(8) 0
O4 U33 3 0.0008(10) 0
O4 U12 3 -0.0002(6) 0
O4 U13 3 0 -0.0007(7)
O4 U23 3 0 0.0001(7)
O4 U11 4 -0.0007(8) 0
O4 U22 4 0.0011(7) 0
O4 U33 4 0.0008(10) 0
O4 U12 4 0.0002(6) 0
O4 U13 4 0 -0.0001(7)
O4 U23 4 0 -0.0007(7)

loop_
_atom_type_symbol
_atom_type_scat_dispersion_real
_atom_type_scat_dispersion_imag
_atom_type_scat_source
Ba -0.324 2.282 'International Tables Vol C Tables  4.2.6.8 and 6.1.1.1'
Ti 0.278 0.446 'International Tables Vol C Tables  4.2.6.8 and 6.1.1.1'
Si 0.082 0.070 'International Tables Vol C Tables  4.2.6.8 and 6.1.1.1'
O 0.011 0.006 'International Tables Vol C Tables  4.2.6.8 and 6.1.1.1'

loop_
_cell_wave_vector_seq_id
_cell_wave_vector_x
_cell_wave_vector_y
_cell_wave_vector_z
1 0.30200 0.30200 0.00000
2 -0.30200 0.30200 0.00000

loop_
_geom_bond_atom_site_label_1
_geom_bond_atom_site_label_2
_geom_bond_site_symmetry_2
_geom_bond_publ_flag
_geom_bond_distance_max
_geom_bond_distance_min
_geom_bond_distance_av
Ba1 Si1 9_554 yes 3.5285(17) 3.4616(17) 3.4960(17)
Ba1 O1 10_544 yes 2.961(3) 2.733(3) 2.850(3)
Ba1 O2 . yes 2.672(3) 2.642(3) 2.655(3)
Ba1 O2 2_545 yes 2.843(3) 2.756(3) 2.797(3)
Ba1 O2 3_545 yes 2.843(3) 2.756(3) 2.799(3)
Ba1 O3 9_554 yes 3.017(4) 2.729(4) 2.844(4)
Ba1 O3 10_544 yes 3.503(4) 2.747(4) 3.011(4)
Ba1 O3 11_544 yes 3.503(4) 2.747(4) 3.007(4)
Ba1 O3 13_444 yes 3.016(4) 2.729(4) 2.846(4)
Ba1 O4 1_545 yes 3.553(3) 3.100(3) 3.344(3)
Ba1 O4 3_545 yes 3.553(3) 3.100(3) 3.345(3)
Ti1 Si1 1_565 yes 3.3697(14) 3.3502(14) 3.3610(14)
Ti1 Si1 2_455 yes 3.3697(14) 3.3502(14) 3.3610(14)
Ti1 Si1 3_555 yes 3.3697(14) 3.3502(14) 3.3610(14)
Ti1 Si1 4_545 yes 3.3697(14) 3.3502(14) 3.3610(14)
Ti1 O3 3_555 yes 1.995(4) 1.962(4) 1.979(4)
Ti1 O3 5_455 yes 1.995(4) 1.962(4) 1.979(4)
Ti1 O3 7_445 yes 1.995(4) 1.962(4) 1.979(4)
Ti1 O3 8_545 yes 1.995(4) 1.962(4) 1.979(4)
Ti1 O4 . yes 1.703(6) 1.688(6) 1.696(4)
Ti1 O4 9_555 yes 3.617(6) 3.405(6) 3.508(4)
Si1 Si1 4_545 yes 3.0949(18) 3.0924(18) 3.0936(18)
Si1 O1 . yes 1.685(4) 1.655(2) 1.669(3)
Si1 O2 . yes 1.601(3) 1.597(3) 1.598(4)
Si1 O2 4_545 yes 3.481(4) 3.438(4) 3.460(4)
Si1 O3 . yes 1.638(4) 1.611(4) 1.623(4)
Si1 O3 5_445 yes 1.638(4) 1.611(4) 1.623(4)
O1 O2 . yes 2.708(4) 2.665(4) 2.686(4)
O1 O2 9_555 yes 3.448(4) 3.292(4) 3.366(4)
O1 O2 4_545 yes 2.708(4) 2.665(4) 2.687(4)
O1 O2 12_545 yes 3.448(4) 3.292(4) 3.369(4)
O1 O3 . yes 2.651(5) 2.564(4) 2.599(5)
O1 O3 4_545 yes 2.651(5) 2.564(4) 2.599(4)
O1 O3 5_445 yes 2.651(5) 2.564(4) 2.598(5)
O1 O3 8_545 yes 2.651(5) 2.564(4) 2.597(4)
O2 O2 4_545 yes 3.059(5) 3.027(5) 3.042(5)
O2 O3 . yes 2.737(5) 2.699(5) 2.718(5)
O2 O3 9_554 yes 3.446(5) 3.184(5) 3.290(5)
O2 O3 5_445 yes 2.737(5) 2.699(5) 2.718(5)
O2 O3 13_444 yes 3.446(5) 3.184(5) 3.286(5)
O2 O4 1_545 yes 3.442(4) 3.296(5) 3.372(4)
O2 O4 3_545 yes 3.442(4) 3.296(5) 3.370(4)
O3 O3 2_545 yes 2.711(5) 2.644(5) 2.686(5)
O3 O3 5_445 yes 2.624(5) 2.573(5) 2.603(5)
O3 O3 6_655 yes 2.711(5) 2.643(5) 2.684(5)
O3 O4 3_545 yes 2.971(5) 2.915(5) 2.947(5)
O3 O4 11_545 yes 3.697(5) 3.364(5) 3.516(5)
